data_4120819
loop_
_publ_author_name
'Wan Pyo Hong'
'Andrei V. Iosub'
'Shannon S. Stahl'

_publ_contact_author_address
;
1101 University Ave.
Madison, WI 53706
;
_publ_contact_author_email stahl@chem.wisc.edu
_publ_contact_author_name 'Shannon Stahl'
_publ_section_title
;
 Pd-Catalyzed Semmler-Wolff Reactions for the Conversion of Substituted
 Cyclohexenone Oximes to Primary Anilines
;
_journal_name_full 'Journal of the American Chemical Society'
_journal_page_first 13664
_journal_page_last 13667
_journal_paper_doi 10.1021/ja4073172
_journal_volume 135
_journal_year 2013
_chemical_formula_moiety 'C53 H76 F5 N O2 P2 Pd, 0.53(C5 H12), 0.47(C H2 Cl2)'
_chemical_formula_sum 'C56.11 H83.29 Cl0.94 F5 N O2 P2 Pd'
_chemical_formula_weight 1100.65
_chemical_name_systematic
;
 ?
;
_space_group_crystal_system monoclinic
_space_group_IT_number 11
_space_group_name_Hall '-P 2yb'
_space_group_name_H-M_alt 'P 1 21/m 1'
_symmetry_space_group_name_Hall '-P 2yb'
_symmetry_space_group_name_H-M 'P 1 21/m 1'
_atom_sites_solution_hydrogens geom
_atom_sites_solution_primary direct
_audit_creation_date 2013-01-25
_audit_creation_method
;
  Olex2 1.2-alpha
  (compiled Nov  5 2012 18:25:38, GUI svn.r4372)
;
_cell_angle_alpha 90
_cell_angle_beta 96.35(2)
_cell_angle_gamma 90
_cell_formula_units_Z 2
_cell_length_a 9.671(4)
_cell_length_b 16.829(7)
_cell_length_c 16.875(7)
_cell_measurement_reflns_used 9898
_cell_measurement_temperature 100
_cell_measurement_theta_max 26.27
_cell_measurement_theta_min 2.32
_cell_volume 2730(2)
_computing_cell_refinement 'SAINT+ Ver. 7.68A (Bruker-AXS, 2009)'
_computing_data_collection 'APEX2 Ver. 2012.14-3 (Bruker-AXS, 2012)'
_computing_data_reduction 'SAINT+ Ver. 7.68A'
_computing_molecular_graphics
;
O. V. Dolomanov, L. J. Bourhis, R. J. Gildea, J. A. K. Howard and H. Puschmann,
OLEX2: a complete structure solution, refinement and analysis program.
J. Appl. Cryst. (2009). 42, 339-341.
;
_computing_publication_material
;
O. V. Dolomanov, L. J. Bourhis, R. J. Gildea, J. A. K. Howard and H. Puschmann,
OLEX2: a complete structure solution, refinement and analysis program.
J. Appl. Cryst. (2009). 42, 339-341.
;
_computing_structure_refinement SHELXTL
_computing_structure_solution 'SHELXTL (Sheldrick, 2008-2012)'
_diffrn_ambient_temperature 100
_diffrn_detector_area_resol_mean 7.9
_diffrn_detector_type 'CCD area detector'
_diffrn_measured_fraction_theta_full 0.988
_diffrn_measured_fraction_theta_max 0.989
_diffrn_measurement_device 'three-circle diffractometer'
_diffrn_measurement_device_type 'Bruker SMART APEX2 area detector'
_diffrn_measurement_method '0.5\% \w and 0.5\% \f scans'
_diffrn_radiation_collimation 'focusing mirrors'
_diffrn_radiation_monochromator 'mirror optics'
_diffrn_radiation_probe x-ray
_diffrn_radiation_type 'Mo K\a'
_diffrn_radiation_wavelength 0.71073
_diffrn_radiation_xray_symbol K-L~3~
_diffrn_reflns_av_R_equivalents 0.0419
_diffrn_reflns_av_unetI/netI 0.0257
_diffrn_reflns_Laue_measured_fraction_full 0.988
_diffrn_reflns_Laue_measured_fraction_max 0.989
_diffrn_reflns_limit_h_max 12
_diffrn_reflns_limit_h_min -12
_diffrn_reflns_limit_k_max 20
_diffrn_reflns_limit_k_min -21
_diffrn_reflns_limit_l_max 21
_diffrn_reflns_limit_l_min -21
_diffrn_reflns_number 37509
_diffrn_reflns_point_group_measured_fraction_full 0.988
_diffrn_reflns_point_group_measured_fraction_max 0.989
_diffrn_reflns_theta_full 25.000
_diffrn_reflns_theta_max 26.390
_diffrn_reflns_theta_min 1.214
_diffrn_source 'microfocus sealed x-ray tube'
_diffrn_source_type 'Incoatec I\ms'
_diffrn_standards_number 0
_exptl_absorpt_coefficient_mu 0.503
_exptl_absorpt_correction_T_max 0.9928
_exptl_absorpt_correction_T_min 0.9216
_exptl_absorpt_correction_type analytical
_exptl_absorpt_process_details
;
SADABS-2012/1 (Bruker,2012) was used for absorption correction.
wR2(int) was 0.0760 before and 0.0482 after correction.
The Ratio of minimum to maximum transmission is 0.9283.
The \l/2 correction factor is Not present.
;
_exptl_crystal_colour yellow
_exptl_crystal_colour_primary yellow
_exptl_crystal_density_diffrn 1.339
_exptl_crystal_description block
_exptl_crystal_F_000 1160
_exptl_crystal_size_max 0.135
_exptl_crystal_size_mid 0.063
_exptl_crystal_size_min 0.058
_refine_diff_density_max 1.247
_refine_diff_density_min -0.579
_refine_diff_density_rms 0.073
_refine_ls_extinction_method none
_refine_ls_goodness_of_fit_ref 1.071
_refine_ls_hydrogen_treatment constr
_refine_ls_matrix_type full
_refine_ls_number_parameters 425
_refine_ls_number_reflns 5718
_refine_ls_number_restraints 247
_refine_ls_restrained_S_all 2.619
_refine_ls_R_factor_all 0.0469
_refine_ls_R_factor_gt 0.0396
_refine_ls_shift/su_max 0.001
_refine_ls_shift/su_mean 0.000
_refine_ls_structure_factor_coef Fsqd
_refine_ls_weighting_details
;
 w=1/[\s^2^(Fo^2^)+(0.0372P)^2^+4.3638P]
 where P=(Fo^2^+2Fc^2^)/3
;
_refine_ls_weighting_scheme calc
_refine_ls_wR_factor_gt 0.0934
_refine_ls_wR_factor_ref 0.0973
_reflns_Friedel_coverage 0.000
_reflns_number_gt 5049
_reflns_number_total 5718
_reflns_threshold_expression 'I > 2\s(I)'
_cod_data_source_file ja4073172_si_001.cif
_cod_data_source_block Stahl159
_cod_original_cell_volume 2729.6(18)
_cod_database_code 4120819
_cod_database_fobs_code 4120819
_olex2_refinement_description
;
1. Fixed Uiso
 At 1.2 times of:
  {H17A,H17B} of C17, {H18A,H18B} of C18, H7 of C7, {H12A,H12B} of C12, {H4A,
  H4B} of C4, {H8A,H8B} of C8, {H5A,H5B} of C5, {H3A,H3B} of C3, {H14A,H14B} of
  C14, {H9A,H9B} of C9, {H15A,H15B} of C15, {H16A,H16B} of C16, {H11A,H11B} of
  C11, {H10A,H10B} of C10, H13 of C13, {H6A,H6B} of C6, {H2A,H2B} of C2, H1 of
  C1, H30 of C30, H29 of C29, {H26A,H26B} of C26, {H25A,H25B} of C25, {H27A,
  H27B} of C27, {H3SA,H3SB} of C3S, {H2SA,H2SB} of C2S, H32A of C32A, H31A of
  C31A, H30A of C30A, H29A of C29A, {H27C,H27D} of C27A, {H26C,H26D} of C26A,
  {H25C,H25D} of C25A, H32 of C32, H31 of C31, {H6SA,H6SB} of C6S, {H4SA,H4SB}
  of C4S
 At 1.5 times of:
  {H1SA,H1SB,H1SC} of C1S, {H5SA,H5SB,H5SC} of C5S
2. Restrained distances
 C6S-Cl2S ~ C6S-Cl1S
 with sigma of 0.0005
3. Uiso/Uaniso restraints and constraints
N1 ~ C24 ~ C25 ~ C26 ~ C27 ~ C28 ~ C29 ~ C30 ~ C31 ~ C32 ~ C33 ~ N1A ~ C24A 
~ C25A ~ C26A ~ C27A ~ C28A ~ C29A ~ C30A ~ C31A ~ C32A ~ C33A: within 1.7A 
with sigma of 0.005 and sigma for terminal atoms of 0.01
Uanis(C6S) ~ Ueq: with sigma of 0.01 and sigma for terminal atoms of 0.02
4. others
 Sof(N1)=Sof(C24)=Sof(C25)=Sof(H25A)=Sof(H25B)=Sof(C26)=Sof(H26A)=Sof(H26B)=
 Sof(C27)=Sof(H27A)=Sof(H27B)=Sof(C28)=Sof(C29)=Sof(H29)=Sof(C30)=Sof(H30)=
 Sof(C31)=Sof(H31)=Sof(C32)=Sof(H32)=Sof(C33)=1-Sof(C24)=1-Sof(C24)=1-Sof(C24)=
 1-Sof(C24)=1-Sof(C24)=1-Sof(C24)=1-Sof(C24)=1-Sof(C24)=1-Sof(C24)=1-Sof(C24)=1-
 Sof(C24)=1-Sof(C24)=1-Sof(C24)=1-Sof(C24)=1-Sof(C24)=1-Sof(C24)=1-Sof(C24)=1-
 Sof(C24)=1-Sof(C24)=1-Sof(C24)=1-Sof(C24)
 Sof(C1S)=Sof(H1SA)=Sof(H1SB)=Sof(H1SC)=Sof(C2S)=Sof(H2SA)=Sof(H2SB)=Sof(C3S)=
 Sof(H3SA)=Sof(H3SB)=Sof(C4S)=Sof(H4SA)=Sof(H4SB)=Sof(C5S)=Sof(H5SA)=Sof(H5SB)=
 Sof(H5SC)=1-Sof(H1SA)=1-Sof(H1SA)=1-Sof(H1SA)=1-Sof(H1SA)=1-Sof(H1SA)
5.a Free rotating group:
 N1(C24,C25,C26,C27,C28,C29,C30,C31,C32,C33), N1A(C24A,C25A,C26A,C27A,C28A,
 C29A,C30A,C31A,C32A,C33A), C1S(C2S,C3S,C4S,C5S,Cl2S,Cl1S,C6S)
5.b Ternary CH refined with riding coordinates:
 C1(H1), C7(H7), C13(H13)
5.c Secondary CH2 refined with riding coordinates:
 C2(H2A,H2B), C3(H3A,H3B), C4(H4A,H4B), C5(H5A,H5B), C6(H6A,H6B), C8(H8A,H8B),
 C9(H9A,H9B), C10(H10A,H10B), C11(H11A,H11B), C12(H12A,H12B), C14(H14A,H14B),
 C15(H15A,H15B), C16(H16A,H16B), C17(H17A,H17B), C18(H18A,H18B), C25(H25A,H25B),
  C26(H26A,H26B), C27(H27A,H27B), C25A(H25C,H25D), C26A(H26C,H26D), C27A(H27C,
 H27D), C2S(H2SA,H2SB), C3S(H3SA,H3SB), C4S(H4SA,H4SB), C6S(H6SA,H6SB)
5.d Aromatic/amide H refined with riding coordinates:
 C29(H29), C30(H30), C31(H31), C32(H32), C29A(H29A), C30A(H30A), C31A(H31A),
 C32A(H32A)
5.e Idealised Me refined with riding coordinates:
 C1S(H1SA,H1SB,H1SC), C5S(H5SA,H5SB,H5SC)
;
_shelx_estimated_absorpt_t_max 0.971
_shelx_estimated_absorpt_t_min 0.935
_shelx_space_group_comment
;
The symmetry employed for this shelxl refinement is uniquely defined
by the following loop, which should always be used as a source of
symmetry information in preference to the above space-group names.
They are only intended as comments.
;
_shelxl_version_number 2012-6

loop_
_space_group_symop_operation_xyz
'x, y, z'
'-x, y+1/2, -z'
'-x, -y, -z'
'x, -y-1/2, z'

loop_
_atom_site_label
_atom_site_type_symbol
_atom_site_fract_x
_atom_site_fract_y
_atom_site_fract_z
_atom_site_U_iso_or_equiv
_atom_site_adp_type
_atom_site_occupancy
_atom_site_site_symmetry_order
_atom_site_calc_flag
_atom_site_refinement_flags_posn
_atom_site_refinement_flags_adp
_atom_site_refinement_flags_occupancy
_atom_site_disorder_assembly
_atom_site_disorder_group
Pd1 Pd 0.94947(3) 0.7500 0.23481(2) 0.01998(9) Uani 1 2 d S T P . .
P1 P 0.92982(7) 0.61042(4) 0.24150(4) 0.02321(15) Uani 1 1 d . . . . .
F1 F 1.28363(17) 0.60999(10) 0.44206(10) 0.0345(4) Uani 1 1 d . . . . .
F2 F 1.4182(2) 0.61041(13) 0.59031(11) 0.0529(5) Uani 1 1 d . . . . .
F3 F 1.4903(3) 0.7500 0.66423(16) 0.0651(9) Uani 1 2 d S T P . .
O1 O 1.0783(3) 0.7500 0.34568(14) 0.0236(5) Uani 1 2 d S T P A .
O2 O 1.2870(3) 0.7500 0.29823(16) 0.0341(7) Uani 1 2 d S T P A .
C1 C 0.8434(3) 0.58104(17) 0.32933(16) 0.0275(6) Uani 1 1 d . . . . .
H1 H 0.8252 0.5226 0.3252 0.033 Uiso 1 1 calc R U . . .
C2 C 0.9290(3) 0.59622(19) 0.40986(16) 0.0302(6) Uani 1 1 d . . . . .
H2A H 1.0182 0.5670 0.4123 0.036 Uiso 1 1 calc R U . . .
H2B H 0.9502 0.6536 0.4157 0.036 Uiso 1 1 calc R U . . .
C3 C 0.8482(3) 0.5690(2) 0.47753(19) 0.0439(8) Uani 1 1 d . . . . .
H3A H 0.9040 0.5797 0.5292 0.053 Uiso 1 1 calc R U . . .
H3B H 0.8322 0.5110 0.4733 0.053 Uiso 1 1 calc R U . . .
C4 C 0.7084(3) 0.6117(3) 0.47535(19) 0.0502(9) Uani 1 1 d . . . . .
H4A H 0.6572 0.5914 0.5188 0.060 Uiso 1 1 calc R U . . .
H4B H 0.7243 0.6693 0.4840 0.060 Uiso 1 1 calc R U . . .
C5 C 0.6220(3) 0.5986(2) 0.3956(2) 0.0466(8) Uani 1 1 d . . . . .
H5A H 0.5353 0.6301 0.3938 0.056 Uiso 1 1 calc R U . . .
H5B H 0.5961 0.5418 0.3901 0.056 Uiso 1 1 calc R U . . .
C6 C 0.7018(3) 0.62285(19) 0.32657(17) 0.0318(6) Uani 1 1 d . . . . .
H6A H 0.7165 0.6811 0.3282 0.038 Uiso 1 1 calc R U . . .
H6B H 0.6455 0.6098 0.2756 0.038 Uiso 1 1 calc R U . . .
C7 C 0.8177(3) 0.56394(18) 0.15741(17) 0.0306(6) Uani 1 1 d . . . . .
H7 H 0.7377 0.6013 0.1456 0.037 Uiso 1 1 calc R U . . .
C8 C 0.8887(3) 0.5608(2) 0.08034(17) 0.0385(7) Uani 1 1 d . . . . .
H8A H 0.9299 0.6132 0.0706 0.046 Uiso 1 1 calc R U . . .
H8B H 0.9646 0.5210 0.0861 0.046 Uiso 1 1 calc R U . . .
C9 C 0.7827(3) 0.5384(2) 0.00945(19) 0.0449(9) Uani 1 1 d . . . . .
H9A H 0.7092 0.5795 0.0022 0.054 Uiso 1 1 calc R U . . .
H9B H 0.8297 0.5364 -0.0397 0.054 Uiso 1 1 calc R U . . .
C10 C 0.7176(4) 0.4589(2) 0.0227(2) 0.0551(10) Uani 1 1 d . . . . .
H10A H 0.7898 0.4170 0.0254 0.066 Uiso 1 1 calc R U . . .
H10B H 0.6469 0.4467 -0.0226 0.066 Uiso 1 1 calc R U . . .
C11 C 0.6495(4) 0.4595(2) 0.1000(2) 0.0535(10) Uani 1 1 d . . . . .
H11A H 0.6123 0.4059 0.1092 0.064 Uiso 1 1 calc R U . . .
H11B H 0.5704 0.4972 0.0945 0.064 Uiso 1 1 calc R U . . .
C12 C 0.7519(3) 0.4836(2) 0.1722(2) 0.0445(8) Uani 1 1 d . . . . .
H12A H 0.7020 0.4868 0.2203 0.053 Uiso 1 1 calc R U . . .
H12B H 0.8255 0.4428 0.1818 0.053 Uiso 1 1 calc R U . . .
C13 C 1.1017(3) 0.56174(18) 0.25630(16) 0.0305(6) Uani 1 1 d . . . . .
H13 H 1.1459 0.5822 0.3087 0.037 Uiso 1 1 calc R U . . .
C14 C 1.1995(3) 0.5880(2) 0.19548(17) 0.0356(7) Uani 1 1 d . . . . .
H14A H 1.1657 0.5669 0.1421 0.043 Uiso 1 1 calc R U . . .
H14B H 1.2008 0.6468 0.1922 0.043 Uiso 1 1 calc R U . . .
C15 C 1.3470(3) 0.5570(3) 0.2212(2) 0.0491(9) Uani 1 1 d . . . . .
H15A H 1.4083 0.5714 0.1801 0.059 Uiso 1 1 calc R U . . .
H15B H 1.3841 0.5830 0.2717 0.059 Uiso 1 1 calc R U . . .
C16 C 1.3494(3) 0.4672(3) 0.2326(2) 0.0548(10) Uani 1 1 d . . . . .
H16A H 1.3229 0.4410 0.1807 0.066 Uiso 1 1 calc R U . . .
H16B H 1.4449 0.4501 0.2524 0.066 Uiso 1 1 calc R U . . .
C17 C 1.2509(4) 0.4418(2) 0.2910(2) 0.0499(9) Uani 1 1 d . . . . .
H17A H 1.2835 0.4633 0.3444 0.060 Uiso 1 1 calc R U . . .
H17B H 1.2510 0.3831 0.2948 0.060 Uiso 1 1 calc R U . . .
C18 C 1.1020(3) 0.4709(2) 0.26554(19) 0.0390(7) Uani 1 1 d . . . . .
H18A H 1.0658 0.4459 0.2143 0.047 Uiso 1 1 calc R U . . .
H18B H 1.0406 0.4554 0.3062 0.047 Uiso 1 1 calc R U . . .
C19 C 1.2100(4) 0.7500 0.3508(2) 0.0220(7) Uani 1 2 d S T P . .
C20 C 1.2798(4) 0.7500 0.4373(2) 0.0237(8) Uani 1 2 d S T P A .
C21 C 1.3158(3) 0.68030(17) 0.47743(16) 0.0275(6) Uani 1 1 d . . . . .
C22 C 1.3858(3) 0.6794(2) 0.55315(17) 0.0367(7) Uani 1 1 d . . . . .
C23 C 1.4217(5) 0.7500 0.5908(2) 0.0400(11) Uani 1 2 d S T P . .
N1 N 0.8506(3) 0.7490(9) 0.1272(2) 0.0330(13) Uani 0.336(2) 1 d G U P A -1
C24 C 0.7176(3) 0.7471(6) 0.10555(16) 0.0393(12) Uani 0.336(2) 1 d G U P A -1
C25 C 0.6071(4) 0.7600(5) 0.16420(16) 0.0387(17) Uani 0.336(2) 1 d G U P A -1
H25A H 0.6419 0.7390 0.2175 0.046 Uiso 0.336(2) 1 calc R U P A -1
H25B H 0.5882 0.8175 0.1695 0.046 Uiso 0.336(2) 1 calc R U P A -1
C26 C 0.4733(4) 0.7165(5) 0.1318(2) 0.0494(18) Uani 0.336(2) 1 d G U P A -1
H26A H 0.4929 0.6588 0.1299 0.059 Uiso 0.336(2) 1 calc R U P A -1
H26B H 0.4025 0.7246 0.1692 0.059 Uiso 0.336(2) 1 calc R U P A -1
C27 C 0.4149(3) 0.7432(5) 0.0513(2) 0.0568(18) Uani 0.336(2) 1 d G U P A -1
H27A H 0.3695 0.7954 0.0560 0.068 Uiso 0.336(2) 1 calc R U P A -1
H27B H 0.3425 0.7050 0.0297 0.068 Uiso 0.336(2) 1 calc R U P A -1
C28 C 0.5225(3) 0.7505(4) -0.00719(18) 0.0543(13) Uani 0.336(2) 1 d G U P A -1
C29 C 0.4795(4) 0.7557(6) -0.08912(19) 0.0580(16) Uani 0.336(2) 1 d G U P A -1
H29 H 0.3829 0.7545 -0.1073 0.070 Uiso 0.336(2) 1 calc R U P A -1
C30 C 0.5757(5) 0.7625(6) -0.14444(16) 0.0560(18) Uani 0.336(2) 1 d G U P A -1
H30 H 0.5442 0.7659 -0.1997 0.067 Uiso 0.336(2) 1 calc R U P A -1
C31 C 0.7220(5) 0.7644(6) -0.11841(17) 0.0600(19) Uani 0.336(2) 1 d G U P A -1
H31 H 0.7877 0.7691 -0.1561 0.072 Uiso 0.336(2) 1 calc R U P A -1
C32 C 0.7664(4) 0.7593(6) -0.03737(18) 0.0581(17) Uani 0.336(2) 1 d G U P A -1
H32 H 0.8629 0.7605 -0.0193 0.070 Uiso 0.336(2) 1 calc R U P A -1
C33 C 0.6662(3) 0.7523(4) 0.01910(15) 0.0543(13) Uani 0.336(2) 1 d G U P A -1
N1A N 0.8328(9) 0.7635(12) 0.1347(3) 0.0371(18) Uani 0.164(2) 1 d G U P A -2
C24A C 0.8669(7) 0.7517(8) 0.0643(3) 0.0411(15) Uani 0.164(2) 1 d G U P A -2
C25A C 1.0152(7) 0.7370(8) 0.0457(5) 0.044(2) Uani 0.164(2) 1 d G U P A -2
H25C H 1.0328 0.6790 0.0453 0.053 Uiso 0.164(2) 1 calc R U P A -2
H25D H 1.0809 0.7608 0.0883 0.053 Uiso 0.164(2) 1 calc R U P A -2
C26A C 1.0423(7) 0.7722(8) -0.0350(6) 0.052(3) Uani 0.164(2) 1 d G U P A -2
H26C H 1.0311 0.8306 -0.0339 0.063 Uiso 0.164(2) 1 calc R U P A -2
H26D H 1.1389 0.7603 -0.0454 0.063 Uiso 0.164(2) 1 calc R U P A -2
C27A C 0.9400(8) 0.7367(9) -0.1014(4) 0.057(3) Uani 0.164(2) 1 d G U P A -2
H27C H 0.9509 0.7644 -0.1521 0.068 Uiso 0.164(2) 1 calc R U P A -2
H27D H 0.9626 0.6799 -0.1083 0.068 Uiso 0.164(2) 1 calc R U P A -2
C28A C 0.7902(8) 0.7439(9) -0.0837(3) 0.0581(18) Uani 0.164(2) 1 d G U P A -2
C29A C 0.6822(9) 0.7436(13) -0.1465(3) 0.0548(19) Uani 0.164(2) 1 d G U P A -2
H29A H 0.7042 0.7393 -0.1999 0.066 Uiso 0.164(2) 1 calc R U P A -2
C30A C 0.5434(9) 0.7493(16) -0.1322(5) 0.0534(19) Uani 0.164(2) 1 d G U P A -2
H30A H 0.4717 0.7487 -0.1754 0.064 Uiso 0.164(2) 1 calc R U P A -2
C31A C 0.5101(7) 0.7560(16) -0.0537(5) 0.0554(18) Uani 0.164(2) 1 d G U P A -2
H31A H 0.4156 0.7598 -0.0436 0.067 Uiso 0.164(2) 1 calc R U P A -2
C32A C 0.6158(7) 0.7568(13) 0.0092(4) 0.0535(17) Uani 0.164(2) 1 d G U P A -2
H32A H 0.5929 0.7616 0.0623 0.064 Uiso 0.164(2) 1 calc R U P A -2
C33A C 0.7563(7) 0.7507(8) -0.0047(3) 0.0500(16) Uani 0.164(2) 1 d G U P A -2
C1S C 1.0157(5) 0.2543(13) 0.3966(3) 0.163(18) Uiso 0.265(3) 1 d G . P B -1
H1SA H 1.0480 0.3089 0.4066 0.245 Uiso 0.265(3) 1 calc R U P B -1
H1SB H 1.0938 0.2210 0.3846 0.245 Uiso 0.265(3) 1 calc R U P B -1
H1SC H 0.9777 0.2337 0.4440 0.245 Uiso 0.265(3) 1 calc R U P B -1
C2S C 0.9030(4) 0.2532(6) 0.3261(2) 0.134(8) Uiso 0.265(3) 1 d G . P B -1
H2SA H 0.8448 0.2054 0.3307 0.161 Uiso 0.265(3) 1 calc R U P B -1
H2SB H 0.8426 0.3002 0.3302 0.161 Uiso 0.265(3) 1 calc R U P B -1
C3S C 0.9516(6) 0.2533(12) 0.2463(2) 0.071(4) Uiso 0.265(3) 1 d G . P B -1
H3SA H 1.0130 0.2065 0.2439 0.085 Uiso 0.265(3) 1 calc R U P B -1
H3SB H 1.0109 0.3009 0.2434 0.085 Uiso 0.265(3) 1 calc R U P B -1
C4S C 0.8525(9) 0.2523(13) 0.1727(2) 0.091(5) Uiso 0.265(3) 1 d G . P B -1
H4SA H 0.7932 0.2047 0.1760 0.109 Uiso 0.265(3) 1 calc R U P B -1
H4SB H 0.7911 0.2990 0.1754 0.109 Uiso 0.265(3) 1 calc R U P B -1
C5S C 0.8980(13) 0.252(2) 0.0939(2) 0.103(5) Uiso 0.265(3) 1 d G . P B -1
H5SA H 0.9394 0.2007 0.0837 0.154 Uiso 0.265(3) 1 calc R U P B -1
H5SB H 0.9673 0.2943 0.0905 0.154 Uiso 0.265(3) 1 calc R U P B -1
H5SC H 0.8181 0.2619 0.0541 0.154 Uiso 0.265(3) 1 calc R U P B -1
Cl2S Cl 0.9756(6) 0.2352(12) 0.4143(3) 0.095(5) Uani 0.235(3) 1 d DG . P B -2
Cl1S Cl 0.8184(5) 0.2784(5) 0.2668(3) 0.105(4) Uani 0.235(3) 1 d DG . P B -2
C6S C 0.9802(4) 0.2537(11) 0.3178(3) 0.123(7) Uani 0.235(3) 1 d DG U P B -2
H6SA H 1.0167 0.2062 0.2924 0.148 Uiso 0.235(3) 1 calc R U P B -2
H6SB H 1.0458 0.2980 0.3121 0.148 Uiso 0.235(3) 1 calc R U P B -2

loop_
_atom_site_aniso_label
_atom_site_aniso_U_11
_atom_site_aniso_U_22
_atom_site_aniso_U_33
_atom_site_aniso_U_23
_atom_site_aniso_U_13
_atom_site_aniso_U_12
Pd1 0.01867(14) 0.02859(16) 0.01189(13) 0.000 -0.00185(9) 0.000
P1 0.0196(3) 0.0284(4) 0.0210(3) -0.0060(3) -0.0010(2) 0.0009(3)
F1 0.0353(9) 0.0339(9) 0.0326(9) 0.0024(7) -0.0041(7) 0.0028(7)
F2 0.0570(12) 0.0601(13) 0.0376(10) 0.0197(9) -0.0119(9) 0.0097(10)
F3 0.069(2) 0.095(3) 0.0239(13) 0.000 -0.0270(13) 0.000
O1 0.0206(12) 0.0320(14) 0.0171(12) 0.000 -0.0024(10) 0.000
O2 0.0259(14) 0.057(2) 0.0189(13) 0.000 0.0020(11) 0.000
C1 0.0237(13) 0.0290(14) 0.0292(14) 0.0005(11) 0.0011(11) 0.0004(11)
C2 0.0273(13) 0.0385(16) 0.0245(13) 0.0064(12) 0.0012(11) 0.0041(12)
C3 0.0391(17) 0.059(2) 0.0337(16) 0.0196(15) 0.0054(13) 0.0048(15)
C4 0.0410(18) 0.080(3) 0.0319(16) 0.0181(17) 0.0147(14) 0.0139(18)
C5 0.0323(16) 0.066(2) 0.0432(18) 0.0105(17) 0.0108(14) 0.0060(16)
C6 0.0239(13) 0.0415(17) 0.0295(14) 0.0006(13) 0.0014(11) 0.0041(12)
C7 0.0241(13) 0.0358(16) 0.0299(14) -0.0132(12) -0.0059(11) 0.0015(11)
C8 0.0280(14) 0.056(2) 0.0304(15) -0.0198(14) -0.0035(12) 0.0046(14)
C9 0.0334(16) 0.067(2) 0.0325(16) -0.0270(16) -0.0058(13) 0.0082(16)
C10 0.0450(19) 0.058(2) 0.057(2) -0.0385(19) -0.0191(17) 0.0096(17)
C11 0.0439(19) 0.048(2) 0.065(2) -0.0245(18) -0.0111(17) -0.0110(16)
C12 0.0402(17) 0.0418(19) 0.0488(19) -0.0126(15) -0.0075(15) -0.0075(15)
C13 0.0227(12) 0.0409(17) 0.0269(14) -0.0088(12) -0.0015(10) 0.0050(12)
C14 0.0225(13) 0.0531(19) 0.0305(15) -0.0134(14) 0.0007(11) 0.0022(13)
C15 0.0228(14) 0.085(3) 0.0387(18) -0.0205(18) -0.0013(13) 0.0076(16)
C16 0.0339(17) 0.083(3) 0.0443(19) -0.0205(19) -0.0087(14) 0.0273(18)
C17 0.0447(19) 0.059(2) 0.0433(19) -0.0082(17) -0.0058(15) 0.0261(17)
C18 0.0350(15) 0.0401(18) 0.0406(17) -0.0063(14) -0.0015(13) 0.0123(14)
C19 0.0234(17) 0.0260(19) 0.0161(17) 0.000 -0.0005(14) 0.000
C20 0.0166(16) 0.036(2) 0.0180(17) 0.000 0.0011(13) 0.000
C21 0.0224(12) 0.0372(16) 0.0223(13) 0.0001(11) -0.0011(10) 0.0016(11)
C22 0.0330(15) 0.0509(19) 0.0244(14) 0.0117(13) -0.0041(12) 0.0069(14)
C23 0.036(2) 0.065(3) 0.0167(19) 0.000 -0.0094(16) 0.000
N1 0.056(2) 0.022(3) 0.0181(19) -0.001(4) -0.0103(19) 0.001(5)
C24 0.056(2) 0.029(2) 0.027(2) 0.001(3) -0.0219(19) 0.002(4)
C25 0.040(3) 0.023(4) 0.047(3) 0.016(3) -0.019(3) -0.001(3)
C26 0.051(4) 0.029(3) 0.060(4) 0.007(3) -0.026(3) 0.001(3)
C27 0.069(3) 0.030(3) 0.060(3) 0.000(4) -0.040(3) -0.001(4)
C28 0.084(3) 0.033(2) 0.035(2) -0.008(4) -0.041(2) -0.001(4)
C29 0.090(3) 0.038(3) 0.037(3) -0.014(4) -0.029(3) -0.002(4)
C30 0.088(3) 0.032(4) 0.040(3) -0.018(3) -0.023(3) -0.001(3)
C31 0.094(3) 0.039(4) 0.041(3) -0.010(3) -0.020(3) 0.002(3)
C32 0.089(3) 0.041(3) 0.037(3) -0.011(3) -0.022(3) 0.001(3)
C33 0.082(3) 0.040(2) 0.033(2) -0.006(3) -0.026(2) 0.000(4)
N1A 0.057(3) 0.026(4) 0.025(3) -0.001(4) -0.013(3) 0.000(4)
C24A 0.061(3) 0.031(3) 0.027(2) -0.002(4) -0.011(3) 0.001(4)
C25A 0.063(4) 0.035(5) 0.031(4) -0.003(4) -0.005(4) -0.001(4)
C26A 0.073(5) 0.042(5) 0.040(5) -0.006(4) -0.002(4) -0.002(5)
C27A 0.081(5) 0.045(5) 0.042(4) -0.007(4) -0.006(4) -0.002(5)
C28A 0.085(3) 0.042(3) 0.041(3) -0.010(3) -0.021(3) 0.001(4)
C29A 0.084(4) 0.034(4) 0.039(3) -0.014(4) -0.027(3) 0.000(4)
C30A 0.086(4) 0.032(3) 0.036(3) -0.014(4) -0.020(3) -0.001(4)
C31A 0.086(3) 0.036(3) 0.036(3) -0.011(4) -0.029(3) -0.002(4)
C32A 0.081(3) 0.038(3) 0.034(3) -0.006(4) -0.028(3) 0.000(4)
C33A 0.076(3) 0.037(3) 0.031(3) -0.007(3) -0.021(3) 0.001(4)
Cl2S 0.061(2) 0.162(16) 0.059(2) 0.005(5) -0.005(2) 0.020(5)
Cl1S 0.076(3) 0.175(10) 0.062(3) 0.046(4) 0.001(2) 0.011(4)
C6S 0.126(11) 0.130(11) 0.112(10) 0.003(10) 0.006(8) -0.005(10)

loop_
_atom_type_symbol
_atom_type_description
_atom_type_scat_dispersion_real
_atom_type_scat_dispersion_imag
_atom_type_scat_source
C C 0.0033 0.0016 'International Tables Vol C Tables 4.2.6.8 and 6.1.1.4'
H H 0.0000 0.0000 'International Tables Vol C Tables 4.2.6.8 and 6.1.1.4'
Cl Cl 0.1484 0.1585 'International Tables Vol C Tables 4.2.6.8 and 6.1.1.4'
F F 0.0171 0.0103 'International Tables Vol C Tables 4.2.6.8 and 6.1.1.4'
N N 0.0061 0.0033 'International Tables Vol C Tables 4.2.6.8 and 6.1.1.4'
O O 0.0106 0.0060 'International Tables Vol C Tables 4.2.6.8 and 6.1.1.4'
P P 0.1023 0.0942 'International Tables Vol C Tables 4.2.6.8 and 6.1.1.4'
Pd Pd -0.9988 1.0072 'International Tables Vol C Tables 4.2.6.8 and 6.1.1.4'

loop_
_geom_angle_atom_site_label_1
_geom_angle_atom_site_label_2
_geom_angle_atom_site_label_3
_geom_angle
_geom_angle_site_symmetry_1
_geom_angle_site_symmetry_3
P1 Pd1 P1 168.74(3) . 4_575
O1 Pd1 P1 90.019(18) . 4_575
O1 Pd1 P1 90.019(18) . .
N1 Pd1 P1 91.1(5) . 4_575
N1 Pd1 P1 90.1(5) . .
N1 Pd1 O1 173.49(14) . .
N1A Pd1 P1 96.7(6) . .
N1A Pd1 P1 83.3(6) . 4_575
N1A Pd1 O1 173.3(6) . .
C1 P1 Pd1 110.53(9) . .
C1 P1 C7 102.85(13) . .
C7 P1 Pd1 115.16(10) . .
C13 P1 Pd1 111.86(10) . .
C13 P1 C1 104.67(13) . .
C13 P1 C7 110.90(13) . .
C19 O1 Pd1 123.1(2) . .
P1 C1 H1 107.4 . .
C2 C1 P1 114.77(19) . .
C2 C1 H1 107.4 . .
C2 C1 C6 110.0(2) . .
C6 C1 P1 109.51(19) . .
C6 C1 H1 107.4 . .
C1 C2 H2A 109.6 . .
C1 C2 H2B 109.6 . .
H2A C2 H2B 108.2 . .
C3 C2 C1 110.1(2) . .
C3 C2 H2A 109.6 . .
C3 C2 H2B 109.6 . .
C2 C3 H3A 109.3 . .
C2 C3 H3B 109.3 . .
C2 C3 C4 111.5(3) . .
H3A C3 H3B 108.0 . .
C4 C3 H3A 109.3 . .
C4 C3 H3B 109.3 . .
C3 C4 H4A 109.5 . .
C3 C4 H4B 109.5 . .
H4A C4 H4B 108.1 . .
C5 C4 C3 110.6(3) . .
C5 C4 H4A 109.5 . .
C5 C4 H4B 109.5 . .
C4 C5 H5A 109.4 . .
C4 C5 H5B 109.4 . .
C4 C5 C6 111.3(3) . .
H5A C5 H5B 108.0 . .
C6 C5 H5A 109.4 . .
C6 C5 H5B 109.4 . .
C1 C6 H6A 109.1 . .
C1 C6 H6B 109.1 . .
C5 C6 C1 112.3(2) . .
C5 C6 H6A 109.1 . .
C5 C6 H6B 109.1 . .
H6A C6 H6B 107.9 . .
P1 C7 H7 105.1 . .
C8 C7 P1 112.5(2) . .
C8 C7 H7 105.1 . .
C12 C7 P1 117.8(2) . .
C12 C7 H7 105.1 . .
C12 C7 C8 109.9(3) . .
C7 C8 H8A 109.6 . .
C7 C8 H8B 109.6 . .
H8A C8 H8B 108.1 . .
C9 C8 C7 110.3(2) . .
C9 C8 H8A 109.6 . .
C9 C8 H8B 109.6 . .
C8 C9 H9A 109.5 . .
C8 C9 H9B 109.5 . .
H9A C9 H9B 108.0 . .
C10 C9 C8 110.9(3) . .
C10 C9 H9A 109.5 . .
C10 C9 H9B 109.5 . .
C9 C10 H10A 109.6 . .
C9 C10 H10B 109.6 . .
C9 C10 C11 110.4(3) . .
H10A C10 H10B 108.1 . .
C11 C10 H10A 109.6 . .
C11 C10 H10B 109.6 . .
C10 C11 H11A 109.2 . .
C10 C11 H11B 109.2 . .
C10 C11 C12 112.3(3) . .
H11A C11 H11B 107.9 . .
C12 C11 H11A 109.2 . .
C12 C11 H11B 109.2 . .
C7 C12 C11 110.3(3) . .
C7 C12 H12A 109.6 . .
C7 C12 H12B 109.6 . .
C11 C12 H12A 109.6 . .
C11 C12 H12B 109.6 . .
H12A C12 H12B 108.1 . .
P1 C13 H13 104.9 . .
C14 C13 P1 113.2(2) . .
C14 C13 H13 104.9 . .
C14 C13 C18 111.1(2) . .
C18 C13 P1 116.5(2) . .
C18 C13 H13 104.9 . .
C13 C14 H14A 109.8 . .
C13 C14 H14B 109.8 . .
H14A C14 H14B 108.2 . .
C15 C14 C13 109.6(3) . .
C15 C14 H14A 109.8 . .
C15 C14 H14B 109.8 . .
C14 C15 H15A 109.2 . .
C14 C15 H15B 109.2 . .
H15A C15 H15B 107.9 . .
C16 C15 C14 111.9(3) . .
C16 C15 H15A 109.2 . .
C16 C15 H15B 109.2 . .
C15 C16 H16A 109.4 . .
C15 C16 H16B 109.4 . .
H16A C16 H16B 108.0 . .
C17 C16 C15 111.4(3) . .
C17 C16 H16A 109.4 . .
C17 C16 H16B 109.4 . .
C16 C17 H17A 109.3 . .
C16 C17 H17B 109.3 . .
C16 C17 C18 111.6(3) . .
H17A C17 H17B 108.0 . .
C18 C17 H17A 109.3 . .
C18 C17 H17B 109.3 . .
C13 C18 C17 109.7(3) . .
C13 C18 H18A 109.7 . .
C13 C18 H18B 109.7 . .
C17 C18 H18A 109.7 . .
C17 C18 H18B 109.7 . .
H18A C18 H18B 108.2 . .
O1 C19 C20 113.4(3) . .
O2 C19 O1 129.8(3) . .
O2 C19 C20 116.8(3) . .
C21 C20 C19 121.71(17) 4_575 .
C21 C20 C19 121.72(17) . .
C21 C20 C21 116.5(3) . 4_575
F1 C21 C20 119.8(2) . .
F1 C21 C22 117.8(3) . .
C22 C21 C20 122.4(3) . .
F2 C22 C21 120.6(3) . .
F2 C22 C23 119.9(3) . .
C23 C22 C21 119.5(3) . .
F3 C23 C22 120.13(18) . .
F3 C23 C22 120.13(18) . 4_575
C22 C23 C22 119.7(4) . 4_575
C24 N1 Pd1 128.95(17) . .
N1 C24 C25 123.3 . .
N1 C24 C33 119.1 . .
C33 C24 C25 116.0 . .
C24 C25 H25A 110.0 . .
C24 C25 H25B 110.0 . .
H25A C25 H25B 108.3 . .
C26 C25 C24 108.6 . .
C26 C25 H25A 110.0 . .
C26 C25 H25B 110.0 . .
C25 C26 H26A 108.8 . .
C25 C26 H26B 108.8 . .
H26A C26 H26B 107.7 . .
C27 C26 C25 113.8 . .
C27 C26 H26A 108.8 . .
C27 C26 H26B 108.8 . .
C26 C27 H27A 108.8 . .
C26 C27 H27B 108.8 . .
C26 C27 C28 113.7 . .
H27A C27 H27B 107.7 . .
C28 C27 H27A 108.8 . .
C28 C27 H27B 108.8 . .
C29 C28 C27 119.8 . .
C29 C28 C33 118.9 . .
C33 C28 C27 121.3 . .
C28 C29 H29 119.4 . .
C30 C29 C28 121.2 . .
C30 C29 H29 119.4 . .
C29 C30 H30 119.8 . .
C29 C30 C31 120.4 . .
C31 C30 H30 119.8 . .
C30 C31 H31 120.5 . .
C32 C31 C30 119.1 . .
C32 C31 H31 120.5 . .
C31 C32 H32 120.0 . .
C31 C32 C33 120.0 . .
C33 C32 H32 120.0 . .
C28 C33 C24 121.1 . .
C28 C33 C32 120.4 . .
C32 C33 C24 118.5 . .
C24A N1A Pd1 127.1(4) . .
N1A C24A C25A 124.1 . .
N1A C24A C33A 119.2 . .
C33A C24A C25A 116.7 . .
C24A C25A H25C 109.2 . .
C24A C25A H25D 109.2 . .
C24A C25A C26A 112.2 . .
H25C C25A H25D 107.9 . .
C26A C25A H25C 109.2 . .
C26A C25A H25D 109.2 . .
C25A C26A H26C 109.7 . .
C25A C26A H26D 109.7 . .
H26C C26A H26D 108.2 . .
C27A C26A C25A 109.8 . .
C27A C26A H26C 109.7 . .
C27A C26A H26D 109.7 . .
C26A C27A H27C 109.2 . .
C26A C27A H27D 109.2 . .
H27C C27A H27D 107.9 . .
C28A C27A C26A 112.2 . .
C28A C27A H27C 109.2 . .
C28A C27A H27D 109.2 . .
C29A C28A C27A 119.8 . .
C29A C28A C33A 118.9 . .
C33A C28A C27A 121.3 . .
C28A C29A H29A 119.4 . .
C30A C29A C28A 121.2 . .
C30A C29A H29A 119.4 . .
C29A C30A H30A 120.1 . .
C29A C30A C31A 119.8 . .
C31A C30A H30A 120.1 . .
C30A C31A H31A 120.2 . .
C32A C31A C30A 119.7 . .
C32A C31A H31A 120.2 . .
C31A C32A H32A 119.5 . .
C31A C32A C33A 120.9 . .
C33A C32A H32A 119.5 . .
C28A C33A C24A 121.1 . .
C32A C33A C24A 119.5 . .
C32A C33A C28A 119.5 . .
H1SA C1S H1SB 109.5 . .
H1SA C1S H1SC 109.5 . .
H1SB C1S H1SC 109.5 . .
C2S C1S H1SA 109.5 . .
C2S C1S H1SB 109.5 . .
C2S C1S H1SC 109.5 . .
C1S C2S H2SA 108.2 . .
C1S C2S H2SB 108.2 . .
H2SA C2S H2SB 107.4 . .
C3S C2S C1S 116.2 . .
C3S C2S H2SA 108.2 . .
C3S C2S H2SB 108.2 . .
C2S C3S H3SA 106.9 . .
C2S C3S H3SB 106.9 . .
C2S C3S C4S 121.6 . .
H3SA C3S H3SB 106.7 . .
C4S C3S H3SA 106.9 . .
C4S C3S H3SB 106.9 . .
C3S C4S H4SA 106.7 . .
C3S C4S H4SB 106.7 . .
H4SA C4S H4SB 106.6 . .
C5S C4S C3S 122.5 . .
C5S C4S H4SA 106.7 . .
C5S C4S H4SB 106.7 . .
C4S C5S H5SA 109.5 . .
C4S C5S H5SB 109.5 . .
C4S C5S H5SC 109.5 . .
H5SA C5S H5SB 109.5 . .
H5SA C5S H5SC 109.5 . .
H5SB C5S H5SC 109.5 . .
Cl2S C6S Cl1S 114.0 . .
Cl2S C6S H6SA 108.8 . .
Cl2S C6S H6SB 108.8 . .
Cl1S C6S H6SA 108.8 . .
Cl1S C6S H6SB 108.8 . .
H6SA C6S H6SB 107.6 . .

loop_
_geom_bond_atom_site_label_1
_geom_bond_atom_site_label_2
_geom_bond_distance
_geom_bond_site_symmetry_2
Pd1 P1 2.3603(12) .
Pd1 P1 2.3603(12) 4_575
Pd1 O1 2.130(2) .
Pd1 N1 1.956(3) .
Pd1 N1A 1.939(6) .
P1 C1 1.847(3) .
P1 C7 1.860(3) .
P1 C13 1.845(3) .
F1 C21 1.346(3) .
F2 C22 1.340(4) .
F3 C23 1.339(4) .
O1 C19 1.267(4) .
O2 C19 1.220(4) .
C1 H1 1.0000 .
C1 C2 1.532(4) .
C1 C6 1.536(4) .
C2 H2A 0.9900 .
C2 H2B 0.9900 .
C2 C3 1.524(4) .
C3 H3A 0.9900 .
C3 H3B 0.9900 .
C3 C4 1.527(5) .
C4 H4A 0.9900 .
C4 H4B 0.9900 .
C4 C5 1.519(5) .
C5 H5A 0.9900 .
C5 H5B 0.9900 .
C5 C6 1.523(4) .
C6 H6A 0.9900 .
C6 H6B 0.9900 .
C7 H7 1.0000 .
C7 C8 1.537(4) .
C7 C12 1.527(5) .
C8 H8A 0.9900 .
C8 H8B 0.9900 .
C8 C9 1.534(4) .
C9 H9A 0.9900 .
C9 H9B 0.9900 .
C9 C10 1.505(6) .
C10 H10A 0.9900 .
C10 H10B 0.9900 .
C10 C11 1.524(6) .
C11 H11A 0.9900 .
C11 H11B 0.9900 .
C11 C12 1.537(4) .
C12 H12A 0.9900 .
C12 H12B 0.9900 .
C13 H13 1.0000 .
C13 C14 1.536(4) .
C13 C18 1.537(5) .
C14 H14A 0.9900 .
C14 H14B 0.9900 .
C14 C15 1.536(4) .
C15 H15A 0.9900 .
C15 H15B 0.9900 .
C15 C16 1.523(6) .
C16 H16A 0.9900 .
C16 H16B 0.9900 .
C16 C17 1.505(6) .
C17 H17A 0.9900 .
C17 H17B 0.9900 .
C17 C18 1.537(4) .
C18 H18A 0.9900 .
C18 H18B 0.9900 .
C19 C20 1.539(5) .
C20 C21 1.379(3) .
C20 C21 1.379(3) 4_575
C21 C22 1.379(4) .
C22 C23 1.374(4) .
C23 C22 1.374(4) 4_575
N1 C24 1.2988 .
C24 C25 1.5497 .
C24 C33 1.4909 .
C25 H25A 0.9900 .
C25 H25B 0.9900 .
C25 C26 1.5345 .
C26 H26A 0.9900 .
C26 H26B 0.9900 .
C26 C27 1.4821 .
C27 H27A 0.9900 .
C27 H27B 0.9900 .
C27 C28 1.5159 .
C28 C29 1.4017 .
C28 C33 1.4116 .
C29 H29 0.9500 .
C29 C30 1.3937 .
C30 H30 0.9500 .
C30 C31 1.4355 .
C31 H31 0.9500 .
C31 C32 1.3898 .
C32 H32 0.9500 .
C32 C33 1.4371 .
N1A C24A 1.2838 .
C24A C25A 1.5215 .
C24A C33A 1.4915 .
C25A H25C 0.9900 .
C25A H25D 0.9900 .
C25A C26A 1.5335 .
C26A H26C 0.9900 .
C26A H26D 0.9900 .
C26A C27A 1.5319 .
C27A H27C 0.9900 .
C27A H27D 0.9900 .
C27A C28A 1.5167 .
C28A C29A 1.4035 .
C28A C33A 1.4121 .
C29A H29A 0.9500 .
C29A C30A 1.3935 .
C30A H30A 0.9500 .
C30A C31A 1.4012 .
C31A H31A 0.9500 .
C31A C32A 1.3904 .
C32A H32A 0.9500 .
C32A C33A 1.4074 .
C1S H1SA 0.9800 .
C1S H1SB 0.9800 .
C1S H1SC 0.9800 .
C1S C2S 1.5221 .
C2S H2SA 0.9900 .
C2S H2SB 0.9900 .
C2S C3S 1.4739 .
C3S H3SA 0.9900 .
C3S H3SB 0.9900 .
C3S C4S 1.4824 .
C4S H4SA 0.9900 .
C4S H4SB 0.9900 .
C4S C5S 1.4470 .
C5S H5SA 0.9800 .
C5S H5SB 0.9800 .
C5S H5SC 0.9800 .
Cl2S C6S 1.6640 .
Cl1S C6S 1.7501 .
C6S H6SA 0.9900 .
C6S H6SB 0.9900 .

loop_
_geom_torsion_atom_site_label_1
_geom_torsion_atom_site_label_2
_geom_torsion_atom_site_label_3
_geom_torsion_atom_site_label_4
_geom_torsion
_geom_torsion_site_symmetry_1
_geom_torsion_site_symmetry_4
Pd1 P1 C1 C2 -68.7(2) . .
Pd1 P1 C1 C6 55.6(2) . .
Pd1 P1 C7 C8 75.1(2) . .
Pd1 P1 C7 C12 -155.4(2) . .
Pd1 P1 C13 C14 -52.1(2) . .
Pd1 P1 C13 C18 177.21(19) . .
Pd1 O1 C19 O2 0.000(1) . .
Pd1 O1 C19 C20 180.000(0) . .
Pd1 N1 C24 C25 11.1(8) . .
Pd1 N1 C24 C33 175.8(9) . .
Pd1 N1A C24A C25A -10.1(11) . .
Pd1 N1A C24A C33A 168.7(11) . .
P1 C1 C2 C3 -179.4(2) . .
P1 C1 C6 C5 177.6(2) . .
P1 C7 C8 C9 -168.3(2) . .
P1 C7 C12 C11 173.1(2) . .
P1 C13 C14 C15 169.6(2) . .
P1 C13 C18 C17 -170.7(2) . .
F1 C21 C22 F2 -1.1(4) . .
F1 C21 C22 C23 179.3(3) . .
F2 C22 C23 F3 0.7(6) . .
F2 C22 C23 C22 -178.7(2) . 4_575
O1 C19 C20 C21 -91.6(3) . 4_575
O1 C19 C20 C21 91.6(3) . .
O2 C19 C20 C21 88.4(3) . 4_575
O2 C19 C20 C21 -88.4(3) . .
C1 P1 C7 C8 -164.6(2) . .
C1 P1 C7 C12 -35.1(3) . .
C1 P1 C13 C14 -171.8(2) . .
C1 P1 C13 C18 57.5(2) . .
C1 C2 C3 C4 -58.3(4) . .
C2 C1 C6 C5 -55.3(3) . .
C2 C3 C4 C5 57.2(4) . .
C3 C4 C5 C6 -54.6(4) . .
C4 C5 C6 C1 54.6(4) . .
C6 C1 C2 C3 56.5(3) . .
C7 P1 C1 C2 167.9(2) . .
C7 P1 C1 C6 -67.8(2) . .
C7 P1 C13 C14 78.0(2) . .
C7 P1 C13 C18 -52.7(3) . .
C7 C8 C9 C10 -59.0(4) . .
C8 C7 C12 C11 -56.2(3) . .
C8 C9 C10 C11 56.9(4) . .
C9 C10 C11 C12 -55.5(4) . .
C10 C11 C12 C7 55.4(4) . .
C12 C7 C8 C9 58.3(3) . .
C13 P1 C1 C2 51.9(2) . .
C13 P1 C1 C6 176.2(2) . .
C13 P1 C7 C8 -53.2(3) . .
C13 P1 C7 C12 76.3(3) . .
C13 C14 C15 C16 55.6(3) . .
C14 C13 C18 C17 57.6(3) . .
C14 C15 C16 C17 -55.5(4) . .
C15 C16 C17 C18 55.9(4) . .
C16 C17 C18 C13 -56.8(4) . .
C18 C13 C14 C15 -57.0(3) . .
C19 C20 C21 F1 -3.2(5) . .
C19 C20 C21 C22 176.0(3) . .
C20 C21 C22 F2 179.6(3) . .
C20 C21 C22 C23 0.0(5) . .
C21 C20 C21 F1 179.81(17) 4_575 .
C21 C20 C21 C22 -0.9(5) 4_575 .
C21 C22 C23 F3 -179.7(3) . .
C21 C22 C23 C22 0.9(6) . 4_575
N1 C24 C25 C26 -153.2 . .
N1 C24 C33 C28 180.0 . .
N1 C24 C33 C32 0.0 . .
C24 C25 C26 C27 -58.6 . .
C25 C24 C33 C28 -14.2 . .
C25 C24 C33 C32 165.8 . .
C25 C26 C27 C28 46.0 . .
C26 C27 C28 C29 164.2 . .
C26 C27 C28 C33 -15.8 . .
C27 C28 C29 C30 180.0 . .
C27 C28 C33 C24 0.0 . .
C27 C28 C33 C32 -180.0 . .
C28 C29 C30 C31 0.0 . .
C29 C28 C33 C24 180.0 . .
C29 C28 C33 C32 0.0 . .
C29 C30 C31 C32 0.0 . .
C30 C31 C32 C33 0.0 . .
C31 C32 C33 C24 -180.0 . .
C31 C32 C33 C28 0.0 . .
C33 C24 C25 C26 41.6 . .
C33 C28 C29 C30 0.0 . .
N1A C24A C25A C26A -146.2 . .
N1A C24A C33A C28A 175.2 . .
N1A C24A C33A C32A -4.6 . .
C24A C25A C26A C27A -58.0 . .
C25A C24A C33A C28A -5.8 . .
C25A C24A C33A C32A 174.3 . .
C25A C26A C27A C28A 52.2 . .
C26A C27A C28A C29A 155.9 . .
C26A C27A C28A C33A -24.4 . .
C27A C28A C29A C30A 179.4 . .
C27A C28A C33A C24A 0.5 . .
C27A C28A C33A C32A -179.6 . .
C28A C29A C30A C31A 0.3 . .
C29A C28A C33A C24A -179.8 . .
C29A C28A C33A C32A 0.1 . .
C29A C30A C31A C32A 0.0 . .
C30A C31A C32A C33A -0.3 . .
C31A C32A C33A C24A -179.9 . .
C31A C32A C33A C28A 0.3 . .
C33A C24A C25A C26A 34.9 . .
C33A C28A C29A C30A -0.3 . .
C1S C2S C3S C4S 180.0 . .
C2S C3S C4S C5S -180.0 . .
